data_4316153
loop_
_publ_author_name
'Yi-Hsiu Tseng'
'Dibyendu Bhattacharya'
'Shih-Ming Lin'
'P. Thanasekaran'
'Jing-Yun Wu'
'Li-Wei Lee'
'M. Sathiyendiran'
'Mei-Lin Ho'
'Min-Wen Chung'
'Kung-Chung Hsu'
'Pi-Tai Chou'
'Kuang-Lieh Lu'

_publ_section_title
;
 Highly Emissive Cyclometalated Rhenium Metallacycles:
 Structure-Luminescence Relationship
;
_journal_name_full 'Inorganic Chemistry'
_journal_page_first 6805
_journal_page_last 6807
_journal_paper_doi 10.1021/ic100882u
_journal_volume 49
_journal_year 2010
_chemical_formula_moiety 'C30 H19 N5 O6 Re2'
_chemical_formula_sum 'C30 H19 N5 O6 Re2'
_chemical_formula_weight 917.90
_chemical_name_systematic
;
 ?
;
_space_group_IT_number 63
_symmetry_cell_setting orthorhombic
_symmetry_space_group_name_Hall '-C 2c 2'
_symmetry_space_group_name_H-M 'C m c m'
_atom_sites_solution_hydrogens geom
_atom_sites_solution_primary direct
_atom_sites_solution_secondary difmap
_audit_creation_method SHELXL-97
_cell_angle_alpha 90.00
_cell_angle_beta 90.00
_cell_angle_gamma 90.00
_cell_formula_units_Z 4
_cell_length_a 17.1620(7)
_cell_length_b 13.1057(7)
_cell_length_c 12.7641(7)
_cell_measurement_reflns_used 13900
_cell_measurement_temperature 293(2)
_cell_measurement_theta_max 27.01
_cell_measurement_theta_min 2.00
_cell_volume 2870.9(2)
_computing_cell_refinement 'Bruker SAINT'
_computing_data_collection 'Bruker SMART'
_computing_data_reduction 'Bruker SAINT'
_computing_molecular_graphics 'WinGX publication routines (Farrugia, 1999)'
_computing_publication_material 'WinGX publication routines (Farrugia, 1999)'
_computing_structure_refinement 'SHELXL-97 (Sheldrick, 2008)'
_computing_structure_solution 'SHELXL-97 (Sheldrick, 2008)'
_diffrn_ambient_temperature 293(2)
_diffrn_measured_fraction_theta_full 0.986
_diffrn_measured_fraction_theta_max 0.986
_diffrn_measurement_device_type 'CCD area detector'
_diffrn_measurement_method 'phi and omega scans'
_diffrn_radiation_monochromator graphite
_diffrn_radiation_source 'fine-focus sealed tube'
_diffrn_radiation_type MoK\a
_diffrn_radiation_wavelength 0.71073
_diffrn_reflns_av_R_equivalents 0.0537
_diffrn_reflns_av_sigmaI/netI 0.0436
_diffrn_reflns_limit_h_max 22
_diffrn_reflns_limit_h_min -22
_diffrn_reflns_limit_k_max 16
_diffrn_reflns_limit_k_min -16
_diffrn_reflns_limit_l_max 15
_diffrn_reflns_limit_l_min -16
_diffrn_reflns_number 13904
_diffrn_reflns_theta_full 27.41
_diffrn_reflns_theta_max 27.41
_diffrn_reflns_theta_min 1.96
_exptl_absorpt_coefficient_mu 8.478
_exptl_absorpt_correction_T_max 0.510
_exptl_absorpt_correction_T_min 0.360
_exptl_absorpt_correction_type multi-scan
_exptl_absorpt_process_details SADABS
_exptl_crystal_colour yellow
_exptl_crystal_density_diffrn 2.124
_exptl_crystal_density_method 'not measured'
_exptl_crystal_description prism
_exptl_crystal_F_000 1728
_exptl_crystal_size_max 0.12
_exptl_crystal_size_mid 0.10
_exptl_crystal_size_min 0.08
_refine_diff_density_max 1.621
_refine_diff_density_min -1.408
_refine_diff_density_rms 0.149
_refine_ls_extinction_method none
_refine_ls_goodness_of_fit_ref 1.075
_refine_ls_hydrogen_treatment constr
_refine_ls_matrix_type full
_refine_ls_number_parameters 145
_refine_ls_number_reflns 1744
_refine_ls_number_restraints 190
_refine_ls_restrained_S_all 1.025
_refine_ls_R_factor_all 0.0674
_refine_ls_R_factor_gt 0.0368
_refine_ls_shift/su_max 0.001
_refine_ls_shift/su_mean 0.000
_refine_ls_structure_factor_coef Fsqd
_refine_ls_weighting_details 'calc w=1/[\s^2^(Fo^2^)+(0.0420P)^2^+0.0000P] where P=(Fo^2^+2Fc^2^)/3'
_refine_ls_weighting_scheme calc
_refine_ls_wR_factor_gt 0.0770
_refine_ls_wR_factor_ref 0.0872
_reflns_number_gt 1180
_reflns_number_total 1744
_reflns_threshold_expression >2\s(I)
_cod_data_source_file ic100882u_si_001_3.cif
_cod_data_source_block cpd3
_cod_depositor_comments
;
The following automatic conversions were performed:

'_symmetry_cell_setting' value 'Orthorhombic' changed to
'orthorhombic' according to the built-in table from CIF Core
dictionary named 'cif_core.dic' version 2.4.1 from
2010-06-29.

'_exptl_absorpt_correction_type' value 'Multi-scan'
changed to 'multi-scan' according to the built-in table from CIF Core
dictionary named 'cif_core.dic' version 2.4.1 from 2010-06-29.

Automatic conversion script
Id: cif_fix_values 1646 2011-03-28 12:23:43Z adriana 
;
_cod_database_code 4316153

loop_
_symmetry_equiv_pos_as_xyz
'x, y, z'
'-x, -y, z+1/2'
'x, -y, -z'
'-x, y, -z+1/2'
'x+1/2, y+1/2, z'
'-x+1/2, -y+1/2, z+1/2'
'x+1/2, -y+1/2, -z'
'-x+1/2, y+1/2, -z+1/2'
'-x, -y, -z'
'x, y, -z-1/2'
'-x, y, z'
'x, -y, z-1/2'
'-x+1/2, -y+1/2, -z'
'x+1/2, y+1/2, -z-1/2'
'-x+1/2, y+1/2, z'
'x+1/2, -y+1/2, z-1/2'

loop_
_atom_site_label
_atom_site_type_symbol
_atom_site_fract_x
_atom_site_fract_y
_atom_site_fract_z
_atom_site_U_iso_or_equiv
_atom_site_adp_type
_atom_site_occupancy
_atom_site_symmetry_multiplicity
_atom_site_calc_flag
_atom_site_refinement_flags
_atom_site_disorder_assembly
_atom_site_disorder_group
Re1 Re 0.330692(17) 0.36064(2) 0.2500 0.05383(18) Uani 1 2 d SU . .
C1 C 0.3128(5) 0.5042(8) 0.2500 0.087(4) Uani 1 2 d S . .
C2 C 0.2533(4) 0.3451(4) 0.3548(6) 0.0615(18) Uani 1 1 d . . .
O1 O 0.3009(4) 0.5902(6) 0.2500 0.142(5) Uani 1 2 d S . .
O2 O 0.2047(3) 0.3389(4) 0.4187(5) 0.0903(17) Uani 1 1 d . . .
N1 N 0.4329(7) 0.3737(16) 0.1642(9) 0.038(3) Uani 0.50 1 d PU . 1
C3 C 0.5000 0.375(3) 0.2193(13) 0.038(5) Uani 0.50 2 d SPU . 1
C4 C 0.4590(4) 0.3696(12) 0.0605(11) 0.041(3) Uani 0.50 1 d PDU . 1
C5 C 0.4168(9) 0.3631(19) -0.0317(9) 0.044(3) Uani 0.50 1 d PDU A 1
H5 H 0.3627 0.3599 -0.0314 0.053 Uiso 0.50 1 calc PR A 1
C6 C 0.4589(7) 0.3613(8) -0.1252(10) 0.054(3) Uani 0.50 1 d PDU . 1
H6 H 0.4323 0.3601 -0.1886 0.065 Uiso 0.50 1 calc PR . 1
N2 N 0.4298(7) 0.3659(19) 0.1220(12) 0.042(3) Uani 0.25 1 d PDU . 2
C7 C 0.5000 0.367(2) 0.1750(13) 0.036(4) Uani 0.50 2 d SPDU . 2
C9 C 0.4301(7) 0.3678(19) 0.0141(13) 0.052(4) Uani 0.50 1 d PDU . 2
H9 H 0.3830 0.3697 -0.0221 0.062 Uiso 0.50 1 calc PR . 2
C10 C 0.5000 0.3669(12) -0.0416(12) 0.059(4) Uani 0.50 2 d SPDU . 2
H10 H 0.5000 0.3658 -0.1144 0.070 Uiso 0.50 2 calc SPR . 2
C8 C 0.4298(7) 0.3659(19) 0.1220(12) 0.042(3) Uani 0.25 1 d PU . 3
N3 N 0.3606(4) 0.1961(5) 0.2500 0.0465(17) Uani 1 2 d SU . .
C11 C 0.3734(4) 0.1448(4) 0.1617(6) 0.0581(17) Uani 1 1 d U . .
H11 H 0.3635 0.1773 0.0984 0.070 Uiso 1 1 calc R . .
C12 C 0.4004(4) 0.0461(5) 0.1594(6) 0.0682(19) Uani 1 1 d U . .
H12 H 0.4066 0.0132 0.0953 0.082 Uiso 1 1 calc R . .
C13 C 0.4183(5) -0.0045(6) 0.2500 0.061(2) Uani 1 2 d SU . .
C14 C 0.4592(6) -0.1069(7) 0.2500 0.100(4) Uani 1 2 d SU . .
H14A H 0.4419 -0.1444 0.3112 0.120 Uiso 0.50 1 calc PR . .
H14B H 0.4419 -0.1444 0.1888 0.120 Uiso 0.50 1 calc PR . .

loop_
_atom_site_aniso_label
_atom_site_aniso_U_11
_atom_site_aniso_U_22
_atom_site_aniso_U_33
_atom_site_aniso_U_23
_atom_site_aniso_U_13
_atom_site_aniso_U_12
Re1 0.0265(2) 0.0468(2) 0.0882(4) 0.000 0.000 0.00188(13)
C1 0.024(4) 0.060(6) 0.177(14) 0.000 0.000 -0.004(4)
C2 0.038(4) 0.063(4) 0.084(6) 0.000(4) -0.010(4) 0.005(3)
O1 0.062(5) 0.051(4) 0.314(15) 0.000 0.000 0.015(4)
O2 0.061(3) 0.119(4) 0.091(4) 0.013(3) 0.017(3) 0.014(3)
N1 0.032(5) 0.040(6) 0.041(6) -0.003(7) 0.001(4) 0.007(4)
C3 0.032(6) 0.046(9) 0.035(11) -0.025(11) 0.000 0.000
C4 0.042(7) 0.039(6) 0.041(6) 0.000(7) -0.011(5) 0.000(6)
C5 0.037(6) 0.043(7) 0.053(7) -0.003(10) -0.011(6) 0.001(6)
C6 0.067(7) 0.052(6) 0.043(6) 0.007(6) -0.017(6) 0.008(6)
N2 0.034(6) 0.039(6) 0.052(8) -0.009(8) -0.008(5) -0.007(5)
C7 0.032(7) 0.026(8) 0.050(11) -0.004(12) 0.000 0.000
C9 0.046(8) 0.055(8) 0.054(7) -0.010(13) -0.012(6) -0.007(9)
C10 0.066(9) 0.058(9) 0.052(9) -0.001(9) 0.000 0.000
C8 0.034(6) 0.039(6) 0.052(8) -0.009(8) -0.008(5) -0.007(5)
N3 0.031(3) 0.042(3) 0.067(5) 0.000 0.000 -0.003(3)
C11 0.051(4) 0.056(3) 0.068(4) -0.004(3) -0.002(3) -0.003(3)
C12 0.073(5) 0.053(4) 0.079(5) -0.016(3) 0.005(4) -0.003(3)
C13 0.041(4) 0.039(4) 0.102(7) 0.000 0.000 -0.007(3)
C14 0.082(7) 0.040(4) 0.179(13) 0.000 0.000 -0.012(4)

loop_
_atom_type_symbol
_atom_type_description
_atom_type_scat_dispersion_real
_atom_type_scat_dispersion_imag
_atom_type_scat_source
C C 0.0033 0.0016 'International Tables Vol C Tables 4.2.6.8 and 6.1.1.4'
H H 0.0000 0.0000 'International Tables Vol C Tables 4.2.6.8 and 6.1.1.4'
N N 0.0061 0.0033 'International Tables Vol C Tables 4.2.6.8 and 6.1.1.4'
O O 0.0106 0.0060 'International Tables Vol C Tables 4.2.6.8 and 6.1.1.4'
Re Re -1.0185 7.2310 'International Tables Vol C Tables 4.2.6.8 and 6.1.1.4'

loop_
_geom_angle_atom_site_label_1
_geom_angle_atom_site_label_2
_geom_angle_atom_site_label_3
_geom_angle
_geom_angle_site_symmetry_1
_geom_angle_site_symmetry_3
_geom_angle_publ_flag
C2 Re1 C2 89.8(4) . 10_556 ?
C2 Re1 C1 89.6(2) . . ?
C2 Re1 C1 89.6(2) 10_556 . ?
C2 Re1 N1 103.2(4) . 10_556 ?
C2 Re1 N1 166.7(4) 10_556 10_556 ?
C1 Re1 N1 93.1(6) . 10_556 ?
C2 Re1 N1 166.7(4) . . ?
C2 Re1 N1 103.2(4) 10_556 . ?
C1 Re1 N1 93.1(6) . . ?
N1 Re1 N1 63.7(7) 10_556 . ?
C2 Re1 N3 93.3(2) . . ?
C2 Re1 N3 93.3(2) 10_556 . ?
C1 Re1 N3 175.9(3) . . ?
N1 Re1 N3 83.4(6) 10_556 . ?
N1 Re1 N3 83.4(6) . . ?
C2 Re1 C8 91.1(4) . 10_556 ?
C2 Re1 C8 175.3(6) 10_556 10_556 ?
C1 Re1 C8 95.0(6) . 10_556 ?
N1 Re1 C8 12.2(5) 10_556 10_556 ?
N1 Re1 C8 75.7(5) . 10_556 ?
N3 Re1 C8 82.0(6) . 10_556 ?
C2 Re1 N2 91.1(4) . 10_556 ?
C2 Re1 N2 175.3(6) 10_556 10_556 ?
C1 Re1 N2 95.0(6) . 10_556 ?
N1 Re1 N2 12.2(5) 10_556 10_556 ?
N1 Re1 N2 75.7(5) . 10_556 ?
N3 Re1 N2 82.0(6) . 10_556 ?
C8 Re1 N2 0.0(5) 10_556 10_556 ?
C2 Re1 N2 175.3(6) . . ?
C2 Re1 N2 91.1(4) 10_556 . ?
C1 Re1 N2 95.0(6) . . ?
N1 Re1 N2 75.7(5) 10_556 . ?
N1 Re1 N2 12.2(5) . . ?
N3 Re1 N2 82.0(6) . . ?
C8 Re1 N2 87.6(7) 10_556 . ?
N2 Re1 N2 87.6(7) 10_556 . ?
O1 C1 Re1 179.0(7) . . ?
O2 C2 Re1 177.6(6) . . ?
C3 N1 C4 102.8(11) . . ?
C3 N1 C3 20.8(9) . 10_556 ?
C4 N1 C3 123.6(9) . 10_556 ?
C3 N1 Re1 116.6(10) . . ?
C4 N1 Re1 140.0(9) . . ?
C3 N1 Re1 95.8(6) 10_556 . ?
C3 C3 N1 121.4(8) 10_556 11_655 ?
C3 C3 N1 121.4(8) 10_556 . ?
N1 C3 N1 117.2(16) 11_655 . ?
C3 C3 N1 37.8(5) 10_556 4_655 ?
N1 C3 N1 83.6(9) 11_655 4_655 ?
N1 C3 N1 159.2(10) . 4_655 ?
C3 C3 N1 37.8(5) 10_556 10_556 ?
N1 C3 N1 159.2(10) 11_655 10_556 ?
N1 C3 N1 83.6(9) . 10_556 ?
N1 C3 N1 75.5(10) 4_655 10_556 ?
C5 C4 N1 129.9(10) . . ?
C5 C4 C4 121.5(7) . 11_655 ?
N1 C4 C4 108.6(6) . 11_655 ?
C4 C5 C6 117.3(13) . . ?
C5 C6 C6 121.2(8) . 11_655 ?
C9 N2 C7 119.2(7) . . ?
C9 N2 Re1 134.0(6) . . ?
C7 N2 Re1 106.8(8) . . ?
N2 C7 N2 121.3(11) . 11_655 ?
N2 C9 C10 120.8(7) . . ?
C9 C10 C9 118.8(11) 11_655 . ?
C11 N3 C11 115.7(7) 10_556 . ?
C11 N3 Re1 122.0(4) 10_556 . ?
C11 N3 Re1 122.0(4) . . ?
N3 C11 C12 123.4(7) . . ?
C13 C12 C11 120.9(7) . . ?
C12 C13 C12 115.5(8) 10_556 . ?
C12 C13 C14 122.2(4) 10_556 . ?
C12 C13 C14 122.2(4) . . ?
C14 C14 C13 117.6(5) 11_655 . ?

loop_
_geom_bond_atom_site_label_1
_geom_bond_atom_site_label_2
_geom_bond_distance
_geom_bond_site_symmetry_2
_geom_bond_publ_flag
Re1 C2 1.896(8) . ?
Re1 C2 1.896(8) 10_556 ?
Re1 C1 1.906(10) . ?
Re1 N1 2.075(12) 10_556 ?
Re1 N1 2.075(12) . ?
Re1 N3 2.217(6) . ?
Re1 C8 2.360(13) 10_556 ?
Re1 N2 2.360(13) 10_556 ?
Re1 N2 2.360(13) . ?
C1 O1 1.145(11) . ?
C2 O2 1.169(8) . ?
N1 C3 1.349(15) . ?
N1 C4 1.399(18) . ?
C3 N1 1.349(15) 11_655 ?
C4 C5 1.384(13) . ?
C4 C4 1.409(15) 11_655 ?
C5 C6 1.394(13) . ?
C6 C6 1.41(2) 11_655 ?
N2 C9 1.38(2) . ?
N2 C7 1.381(16) . ?
C7 N2 1.381(16) 11_655 ?
C9 C10 1.395(16) . ?
C10 C9 1.395(16) 11_655 ?
N3 C11 1.330(7) 10_556 ?
N3 C11 1.330(7) . ?
C11 C12 1.375(8) . ?
C12 C13 1.368(8) . ?
C13 C12 1.368(8) 10_556 ?
C13 C14 1.514(12) . ?
C14 C14 1.40(2) 11_655 ?
